data_9009589
loop_
_publ_author_name
'Sartori, F.'

_publ_section_title
;The crystal structure of a 2M_1 lepidolite Note: This sample is about halfway
 along the trilithionite-polylithionite join Locality: Biskupice, Moravia,
 Czech Republic Note: Lepidolite series
;
_journal_name_full 'Tschermaks Mineralogische und Petrographische Mitteilungen'
_journal_page_first 23
_journal_page_last 37
_journal_volume 24
_journal_year 1977
_chemical_compound_source 'Biskupice, Moravia, Czech Republic'
_chemical_formula_sum
;Al1.59 Ca0.01 Cs0.02 F1.515 Fe0.024 H0.585 K0.775 Li1.61 Mg0.066 Mn0.05
 Na0.035 O10.485 Rb0.06 Si3.58
;
_chemical_name_mineral Polylithionite
_space_group_IT_number 15
_symmetry_space_group_name_Hall '-C 2yc'
_symmetry_space_group_name_H-M 'C 1 2/c 1'
_cell_angle_alpha 90
_cell_angle_beta 99.125
_cell_angle_gamma 90
_cell_formula_units_Z 4
_cell_length_a 5.209
_cell_length_b 9.053
_cell_length_c 20.185
_cell_volume 939.819
_database_code_amcsd 0015663
_exptl_crystal_density_diffrn 2.804
_cod_original_cell_volume 939.820
_cod_original_formula_sum
;K.775 Rb.06 Cs.02 Na.035 Ca.01 H.585 Li1.61 Al1.59 Mg.066 Mn.05 Fe.024 Si3.58
 O10.485 F1.515
;
_cod_database_code 9009589

loop_
_space_group_symop_operation_xyz
x,y,z
1/2+x,1/2+y,z
x,-y,1/2+z
1/2+x,1/2-y,1/2+z
-x,y,1/2-z
1/2-x,1/2+y,1/2-z
-x,-y,-z
1/2-x,1/2-y,-z

loop_
_atom_site_label
_atom_site_fract_x
_atom_site_fract_y
_atom_site_fract_z
_atom_site_occupancy
_atom_site_U_iso_or_equiv
_atom_site_type_symbol
_atom_site_attached_hydrogens
K 0.00000 0.09060 0.25000 0.77500 0.01494 K 0
Rb 0.00000 0.09060 0.25000 0.06000 0.01494 Rb 0
Cs 0.00000 0.09060 0.25000 0.02000 0.01494 Cs 0
Na 0.00000 0.09060 0.25000 0.03500 0.01494 Na 0
Ca 0.00000 0.09060 0.25000 0.01000 0.01494 Ca 0
H3O 0.00000 0.09060 0.25000 0.10000 0.01494 H 0
LiM2 0.25000 0.75000 0.00000 0.92000 0.01241 Li 0
AlM1 0.25500 0.08510 0.00010 0.58500 0.00849 Al 0
LiM1 0.25500 0.08510 0.00010 0.34500 0.00849 Li 0
MgM1 0.25500 0.08510 0.00010 0.03300 0.00849 Mg 0
MnM1 0.25500 0.08510 0.00010 0.02500 0.00849 Mn 0
FeM1 0.25500 0.08510 0.00010 0.01200 0.00849 Fe 0
SiT1 0.46140 0.92440 0.13400 0.85000 0.00291 Si 0
AlT1 0.46140 0.92440 0.13400 0.15000 0.00291 Al 0
SiT2 0.45580 0.25540 0.13410 0.94000 0.00304 Si 0
AlT2 0.45580 0.25540 0.13410 0.06000 0.00304 Al 0
O1 0.44170 0.92810 0.05240 1.00000 0.00950 O 0
O2 0.41530 0.25170 0.05290 1.00000 0.01140 O 0
O3 0.43960 0.08980 0.16580 1.00000 0.00988 O 0
O4 0.23530 0.82170 0.16290 1.00000 0.01343 O 0
O5 0.23940 0.35460 0.16700 1.00000 0.01292 O 0
O-H 0.44350 0.57010 0.04980 0.24250 0.01659 O 1
F 0.44350 0.57010 0.04980 0.75750 0.01659 F 0

loop_
_cod_changelog_entry_id
_cod_changelog_entry_author
_cod_changelog_entry_date
_cod_changelog_entry_text
1
;cod-tools version 3.8.0
Id: cif_guess_AMCSD_atom_types 9581 2023-05-17 12:35:41Z saulius
;
2023-05-18T11:40:31+03:00
;Derived atom types and hydrogen counts
from atom names that follow the AMCSD naming convention
(Wat == water, O-H == hydroxyl).
;

loop_
_cod_related_entry_id
_cod_related_entry_database
_cod_related_entry_code
1 AMCSD 0015663
